data_2214124
loop_
_publ_author_name
'Castillo-Cruz, Alfredo'
'Toscano, Rub\'en A.'
'Hern\'andez-Ortega, Sim\'on'
'Vald\'es-Mart\'inez, Jes\'us'

_publ_section_title
;
 2-Methyl-1-(3-pyridylmethylene)thiosemicarbazone hemihydrate
;
_journal_coeditor_code CI2398
_journal_issue 7
_journal_name_full 'Acta Crystallographica Section E'
_journal_page_first o3334
_journal_page_last o3334
_journal_paper_doi 10.1107/S1600536807030760
_journal_volume 63
_journal_year 2007
_chemical_formula_iupac 'C8 H10 N4 S, 0.5H2 O'
_chemical_formula_moiety 'C8 H10 N4 S, 0.5(H2 O)'
_chemical_formula_sum 'C8 H11 N4 O0.5 S'
_chemical_formula_weight 203.27
_chemical_name_systematic
;
2-Methyl-1-(3-pyridylmethylene)thiosemicarbazone hemihydrate
;
_space_group_IT_number 15
_symmetry_cell_setting monoclinic
_symmetry_space_group_name_Hall '-C 2yc'
_symmetry_space_group_name_H-M 'C 1 2/c 1'
_atom_sites_solution_hydrogens geom
_atom_sites_solution_primary direct
_atom_sites_solution_secondary difmap
_audit_creation_method SHELXL-97
_cell_angle_alpha 90.00
_cell_angle_beta 112.0770(10)
_cell_angle_gamma 90.00
_cell_formula_units_Z 8
_cell_length_a 16.901(2)
_cell_length_b 10.0910(10)
_cell_length_c 12.6810(10)
_cell_measurement_reflns_used 3795
_cell_measurement_temperature 298(2)
_cell_measurement_theta_max 25.29
_cell_measurement_theta_min 2.40
_cell_volume 2004.1(3)
_computing_cell_refinement 'SAINT (Bruker, 1999)'
_computing_data_collection 'SMART (Bruker, 1999)'
_computing_data_reduction SAINT
_computing_molecular_graphics SHELXTL
_computing_publication_material 'publCIF (Westrip, 2007)'
_computing_structure_refinement SHELXTL
_computing_structure_solution 'SHELXTL (Sheldrick, 2000)'
_diffrn_ambient_temperature 298(2)
_diffrn_detector_area_resol_mean 0.661
_diffrn_measured_fraction_theta_full 0.995
_diffrn_measured_fraction_theta_max 0.995
_diffrn_measurement_device_type 'Bruker SMART APEX CCD'
_diffrn_measurement_method \w
_diffrn_radiation_monochromator graphite
_diffrn_radiation_source 'fine-focus sealed tube'
_diffrn_radiation_type MoK\a
_diffrn_radiation_wavelength 0.71073
_diffrn_reflns_av_R_equivalents 0.0401
_diffrn_reflns_av_sigmaI/netI 0.0323
_diffrn_reflns_limit_h_max 20
_diffrn_reflns_limit_h_min -20
_diffrn_reflns_limit_k_max 12
_diffrn_reflns_limit_k_min -12
_diffrn_reflns_limit_l_max 15
_diffrn_reflns_limit_l_min -15
_diffrn_reflns_number 8695
_diffrn_reflns_theta_full 25.38
_diffrn_reflns_theta_max 25.38
_diffrn_reflns_theta_min 2.40
_diffrn_standards_number 0
_exptl_absorpt_coefficient_mu 0.290
_exptl_absorpt_correction_T_max 0.9611
_exptl_absorpt_correction_T_min 0.9240
_exptl_absorpt_correction_type analytical
_exptl_absorpt_process_details '(SHELXTL; Sheldrick, 2000)'
_exptl_crystal_colour colourless
_exptl_crystal_density_diffrn 1.347
_exptl_crystal_density_method 'not measured'
_exptl_crystal_description Prism
_exptl_crystal_F_000 856
_exptl_crystal_size_max 0.21
_exptl_crystal_size_mid 0.18
_exptl_crystal_size_min 0.16
_refine_diff_density_max 0.202
_refine_diff_density_min -0.188
_refine_ls_extinction_method none
_refine_ls_goodness_of_fit_ref 0.944
_refine_ls_hydrogen_treatment mixed
_refine_ls_matrix_type full
_refine_ls_number_parameters 133
_refine_ls_number_reflns 1830
_refine_ls_number_restraints 2
_refine_ls_restrained_S_all 0.944
_refine_ls_R_factor_all 0.0465
_refine_ls_R_factor_gt 0.0360
_refine_ls_shift/su_max 0.001
_refine_ls_shift/su_mean 0.000
_refine_ls_structure_factor_coef Fsqd
_refine_ls_weighting_details 'calc w=1/[\s^2^(Fo^2^)+(0.0518P)^2^] where P=(Fo^2^+2Fc^2^)/3'
_refine_ls_weighting_scheme calc
_refine_ls_wR_factor_gt 0.0854
_refine_ls_wR_factor_ref 0.0889
_reflns_number_gt 1402
_reflns_number_total 1830
_reflns_threshold_expression I>2\s(I)
_cod_data_source_file ci2398.cif
_cod_data_source_block I
_cod_original_cell_volume 2004.2(3)
_cod_original_sg_symbol_H-M 'C 2/c'
_cod_database_code 2214124
_cod_database_fobs_code 2214124

loop_
_symmetry_equiv_pos_as_xyz
'x, y, z'
'-x, y, -z+1/2'
'x+1/2, y+1/2, z'
'-x+1/2, y+1/2, -z+1/2'
'-x, -y, -z'
'x, -y, z-1/2'
'-x+1/2, -y+1/2, -z'
'x+1/2, -y+1/2, z-1/2'

loop_
_atom_site_type_symbol
_atom_site_label
_atom_site_fract_x
_atom_site_fract_y
_atom_site_fract_z
_atom_site_U_iso_or_equiv
_atom_site_adp_type
_atom_site_calc_flag
_atom_site_refinement_flags
_atom_site_occupancy
S S1 0.40483(3) 0.25286(5) 0.58184(4) 0.05486(19) Uani d . 1
N N1 0.81555(9) 0.47029(15) 0.36753(13) 0.0500(4) Uani d . 1
C C2 0.76726(11) 0.46750(17) 0.42982(15) 0.0463(4) Uani d . 1
H H2 0.7807 0.5260 0.4908 0.056 Uiso calc R 1
C C3 0.69838(10) 0.38351(16) 0.41005(13) 0.0379(4) Uani d . 1
C C4 0.67824(11) 0.29788(18) 0.31816(15) 0.0456(4) Uani d . 1
H H4 0.6326 0.2393 0.3014 0.055 Uiso calc R 1
C C5 0.72671(12) 0.30095(18) 0.25238(16) 0.0508(5) Uani d . 1
H H5 0.7139 0.2452 0.1898 0.061 Uiso calc R 1
C C6 0.79457(11) 0.38766(18) 0.28005(16) 0.0484(5) Uani d . 1
H H6 0.8272 0.3882 0.2351 0.058 Uiso calc R 1
C C7 0.65111(10) 0.39031(16) 0.48553(14) 0.0400(4) Uani d . 1
H H7 0.6666 0.4522 0.5442 0.048 Uiso calc R 1
C C8 0.47507(10) 0.23971(17) 0.51628(14) 0.0378(4) Uani d . 1
C C9 0.56853(11) 0.41704(19) 0.63545(15) 0.0494(5) Uani d . 1
H H9A 0.5315 0.4072 0.6768 0.074 Uiso calc R 1
H H9B 0.5637 0.5054 0.6057 0.074 Uiso calc R 1
H H9C 0.6265 0.4008 0.6855 0.074 Uiso calc R 1
N N2 0.58876(8) 0.31211(13) 0.47160(11) 0.0379(3) Uani d . 1
N N3 0.54415(8) 0.32252(13) 0.54211(11) 0.0389(3) Uani d . 1
N N4 0.46463(9) 0.15186(16) 0.43554(13) 0.0448(4) Uani d D 1
H H4A 0.5011(11) 0.1461(18) 0.4028(15) 0.054 Uiso d D 1
H H4B 0.4233(11) 0.0955(16) 0.4182(15) 0.054 Uiso d D 1
O O1 0.5000 0.0027(2) 0.2500 0.0960(9) Uani d SD 1
H H1 0.526(2) -0.049(2) 0.3048(19) 0.144 Uiso d D 1

loop_
_atom_site_aniso_label
_atom_site_aniso_U_11
_atom_site_aniso_U_22
_atom_site_aniso_U_33
_atom_site_aniso_U_12
_atom_site_aniso_U_13
_atom_site_aniso_U_23
S1 0.0516(3) 0.0664(4) 0.0605(3) -0.0126(2) 0.0370(3) -0.0099(2)
N1 0.0453(9) 0.0490(9) 0.0649(10) -0.0103(7) 0.0312(8) -0.0028(8)
C2 0.0434(10) 0.0456(11) 0.0539(11) -0.0115(8) 0.0229(8) -0.0063(9)
C3 0.0339(9) 0.0379(10) 0.0431(9) -0.0026(7) 0.0157(7) 0.0039(8)
C4 0.0398(10) 0.0475(11) 0.0501(11) -0.0100(8) 0.0179(8) -0.0032(8)
C5 0.0521(12) 0.0543(12) 0.0489(11) -0.0050(9) 0.0223(9) -0.0077(9)
C6 0.0481(11) 0.0525(12) 0.0550(11) 0.0003(9) 0.0311(9) 0.0039(9)
C7 0.0385(9) 0.0398(10) 0.0424(9) -0.0064(8) 0.0161(7) -0.0015(8)
C8 0.0372(9) 0.0375(9) 0.0394(9) -0.0017(7) 0.0153(7) 0.0045(8)
C9 0.0512(11) 0.0530(12) 0.0475(10) -0.0122(9) 0.0225(8) -0.0090(9)
N2 0.0349(7) 0.0406(8) 0.0420(8) -0.0028(6) 0.0186(6) 0.0024(6)
N3 0.0374(8) 0.0424(8) 0.0413(8) -0.0070(6) 0.0200(6) -0.0034(7)
N4 0.0410(9) 0.0456(9) 0.0562(10) -0.0122(7) 0.0280(8) -0.0089(8)
O1 0.167(3) 0.0559(15) 0.102(2) 0.000 0.093(2) 0.000

loop_
_atom_type_symbol
_atom_type_description
_atom_type_scat_dispersion_real
_atom_type_scat_dispersion_imag
_atom_type_scat_source
C C 0.0033 0.0016 'International Tables Vol C Tables 4.2.6.8 and 6.1.1.4'
H H 0.0000 0.0000 'International Tables Vol C Tables 4.2.6.8 and 6.1.1.4'
N N 0.0061 0.0033 'International Tables Vol C Tables 4.2.6.8 and 6.1.1.4'
O O 0.0106 0.0060 'International Tables Vol C Tables 4.2.6.8 and 6.1.1.4'
S S 0.1246 0.1234 'International Tables Vol C Tables 4.2.6.8 and 6.1.1.4'

loop_
_geom_angle_atom_site_label_1
_geom_angle_atom_site_label_2
_geom_angle_atom_site_label_3
_geom_angle
C6 N1 C2 116.89(15)
N1 C2 C3 124.49(17)
N1 C2 H2 117.8
C3 C2 H2 117.8
C2 C3 C4 117.25(16)
C2 C3 C7 118.83(15)
C4 C3 C7 123.92(15)
C5 C4 C3 118.88(16)
C5 C4 H4 120.6
C3 C4 H4 120.6
C4 C5 C6 119.30(17)
C4 C5 H5 120.4
C6 C5 H5 120.4
N1 C6 C5 123.20(16)
N1 C6 H6 118.4
C5 C6 H6 118.4
N2 C7 C3 120.5(2)
N2 C7 H7 119.8
C3 C7 H7 119.8
N4 C8 N3 116.7(2)
N4 C8 S1 121.50(10)
N3 C8 S1 121.80(10)
N3 C9 H9A 109.5
N3 C9 H9B 109.5
H9A C9 H9B 109.5
N3 C9 H9C 109.5
H9A C9 H9C 109.5
H9B C9 H9C 109.5
C7 N2 N3 119.40(10)
C8 N3 N2 115.10(10)
C8 N3 C9 123.30(10)
N2 N3 C9 121.60(10)
C8 N4 H4A 120.5(13)
C8 N4 H4B 120.1(12)
H4A N4 H4B 119.2(18)

loop_
_geom_bond_atom_site_label_1
_geom_bond_atom_site_label_2
_geom_bond_distance
S1 C8 1.691(2)
N1 C6 1.325(2)
N1 C2 1.332(2)
C2 C3 1.385(2)
C2 H2 0.93
C3 C4 1.386(2)
C3 C7 1.461(2)
C4 C5 1.372(3)
C4 H4 0.93
C5 C6 1.379(2)
C5 H5 0.93
C6 H6 0.93
C7 N2 1.275(2)
C7 H7 0.93
C8 N4 1.315(2)
C8 N3 1.372(2)
C9 N3 1.454(2)
C9 H9A 0.96
C9 H9B 0.96
C9 H9C 0.96
N2 N3 1.373(2)
N4 H4A 0.86(2)
N4 H4B 0.86(2)
O1 H1 0.846(5)

loop_
_geom_hbond_atom_site_label_D
_geom_hbond_atom_site_label_H
_geom_hbond_atom_site_label_A
_geom_hbond_site_symmetry_A
_geom_hbond_distance_DH
_geom_hbond_distance_HA
_geom_hbond_distance_DA
_geom_hbond_angle_DHA
N4 H4A O1 . 0.86(2) 2.41(2) 3.036(2) 129(2)
N4 H4B N1 3_445 0.86(2) 2.11(2) 2.969(2) 175(2)
O1 H1 S1 5_656 0.846(5) 2.530(10) 3.347(2) 162(3)

loop_
_cod_related_entry_id
_cod_related_entry_database
_cod_related_entry_code
1 ChemSpider 21184831
